data_4070685
loop_
_publ_author_name
'Li, Shihui'
'Miao, Wei'
'Tang, Tao'
'Dong, Weimin'
'Zhang, Xuequan'
'Cui, Dongmei'

_publ_section_title
;
 New Rare Earth Metal Bis(alkyl)s Bearing an Iminophosphonamido Ligand.
 Synthesis and Catalysis toward Highly 3,4-Selective Polymerization of
 Isoprene
;
_journal_issue 4
_journal_name_full Organometallics
_journal_page_first 718
_journal_paper_doi 10.1021/om700945r
_journal_volume 27
_journal_year 2008
_chemical_formula_sum 'C39 H56 Lu N2 O P Si2'
_chemical_formula_weight 830.98
_chemical_name_systematic
; 
 ? 
;
_space_group_IT_number 88
_symmetry_cell_setting tetragonal
_symmetry_space_group_name_Hall '-I 4ad'
_symmetry_space_group_name_H-M 'I 41/a :2'
_atom_sites_solution_hydrogens geom
_atom_sites_solution_primary direct
_atom_sites_solution_secondary difmap
_audit_creation_method SHELXL-97
_cell_angle_alpha 90.00
_cell_angle_beta 90.00
_cell_angle_gamma 90.00
_cell_formula_units_Z 16
_cell_length_a 20.7862(19)
_cell_length_b 20.7862(19)
_cell_length_c 39.098(7)
_cell_measurement_temperature 187(2)
_cell_volume 16893(4)
_computing_cell_refinement 'Bruker SMART'
_computing_data_collection 'Bruker SMART'
_computing_data_reduction 'Bruker SAINT'
_computing_molecular_graphics 'Bruker SHELXTL'
_computing_publication_material 'Bruker SHELXTL'
_computing_structure_refinement 'SHELXL-97 (Sheldrick, 1997)'
_computing_structure_solution 'SHELXS-97 (Sheldrick, 1990)'
_diffrn_ambient_temperature 187(2)
_diffrn_measured_fraction_theta_full 0.999
_diffrn_measured_fraction_theta_max 0.999
_diffrn_measurement_device_type 'CCD area detector'
_diffrn_measurement_method 'phi and omega scans''
_diffrn_radiation_monochromator graphite
_diffrn_radiation_source 'fine-focus sealed tube'
_diffrn_radiation_type MoK\a
_diffrn_radiation_wavelength 0.71073
_diffrn_reflns_av_R_equivalents 0.0294
_diffrn_reflns_av_sigmaI/netI 0.0200
_diffrn_reflns_limit_h_max 22
_diffrn_reflns_limit_h_min -25
_diffrn_reflns_limit_k_max 25
_diffrn_reflns_limit_k_min -25
_diffrn_reflns_limit_l_max 41
_diffrn_reflns_limit_l_min -48
_diffrn_reflns_number 47267
_diffrn_reflns_theta_full 26.03
_diffrn_reflns_theta_max 26.03
_diffrn_reflns_theta_min 1.73
_exptl_absorpt_coefficient_mu 2.461
_exptl_absorpt_correction_T_max 0.807
_exptl_absorpt_correction_T_min 0.630
_exptl_absorpt_correction_type multi-scan
_exptl_crystal_colour colorless
_exptl_crystal_density_diffrn 1.307
_exptl_crystal_density_method 'not measured'
_exptl_crystal_description block
_exptl_crystal_F_000 6816
_exptl_crystal_size_max 0.286
_exptl_crystal_size_mid 0.160
_exptl_crystal_size_min 0.087
_refine_diff_density_max 1.371
_refine_diff_density_min -0.317
_refine_diff_density_rms 0.078
_refine_ls_extinction_method none
_refine_ls_goodness_of_fit_ref 1.049
_refine_ls_hydrogen_treatment constr
_refine_ls_matrix_type full
_refine_ls_number_parameters 424
_refine_ls_number_reflns 8321
_refine_ls_number_restraints 0
_refine_ls_restrained_S_all 1.049
_refine_ls_R_factor_all 0.0393
_refine_ls_R_factor_gt 0.0286
_refine_ls_shift/su_max 0.003
_refine_ls_shift/su_mean 0.000
_refine_ls_structure_factor_coef Fsqd
_refine_ls_weighting_details 'calc w=1/[\s^2^(Fo^2^)+(0.0414P)^2^+14.8576P] where P=(Fo^2^+2Fc^2^)/3'
_refine_ls_weighting_scheme calc
_refine_ls_wR_factor_gt 0.0689
_refine_ls_wR_factor_ref 0.0751
_reflns_number_gt 6838
_reflns_number_total 8321
_reflns_threshold_expression >2sigma(I)
_cod_data_source_file om700945r-file002.cif
_cod_data_source_block 3c
_cod_depositor_comments
;
The following automatic conversions were performed:

'_symmetry_cell_setting' value 'Tetragonal' changed to 'tetragonal'
according to /home/saulius/struct/CIF-dictionaries/cif_core.dic
dictionary named 'cif_core.dic' version 2.4.1 from
2010-06-29.

'_exptl_absorpt_correction_type' value 'Multi-scan'
changed to 'multi-scan' according to
/home/saulius/struct/CIF-dictionaries/cif_core.dic dictionary named
'cif_core.dic' version 2.4.1 from 2010-06-29.

Automatic conversion script
Id: cif_fix_values 1715 2011-07-08 13:25:40Z adriana 
;
_cod_original_sg_symbol_H-M I4(1)/a
_cod_database_code 4070685

loop_
_symmetry_equiv_pos_as_xyz
'x, y, z'
'-x+1/2, -y, z+1/2'
'-y+3/4, x+1/4, z+1/4'
'y+3/4, -x+3/4, z+3/4'
'x+1/2, y+1/2, z+1/2'
'-x+1, -y+1/2, z+1'
'-y+5/4, x+3/4, z+3/4'
'y+5/4, -x+5/4, z+5/4'
'-x, -y, -z'
'x-1/2, y, -z-1/2'
'y-3/4, -x-1/4, -z-1/4'
'-y-3/4, x-3/4, -z-3/4'
'-x+1/2, -y+1/2, -z+1/2'
'x, y+1/2, -z'
'y-1/4, -x+1/4, -z+1/4'
'-y-1/4, x-1/4, -z-1/4'

loop_
_atom_site_label
_atom_site_type_symbol
_atom_site_fract_x
_atom_site_fract_y
_atom_site_fract_z
_atom_site_U_iso_or_equiv
_atom_site_adp_type
_atom_site_occupancy
_atom_site_symmetry_multiplicity
_atom_site_calc_flag
_atom_site_refinement_flags
Lu Lu 0.329790(6) 0.519333(6) 0.391497(3) 0.04066(6) Uani 1 1 d .
N1 N 0.22497(11) 0.49924(12) 0.40602(6) 0.0400(6) Uani 1 1 d .
N2 N 0.25388(12) 0.57308(12) 0.35926(6) 0.0410(6) Uani 1 1 d .
O O 0.35680(12) 0.43738(12) 0.42820(6) 0.0610(6) Uani 1 1 d .
P P 0.19081(4) 0.54665(4) 0.379040(19) 0.03803(17) Uani 1 1 d .
Si1 Si 0.39373(6) 0.43658(6) 0.31167(3) 0.0671(3) Uani 1 1 d .
Si2 Si 0.45386(5) 0.61643(5) 0.43367(3) 0.0636(3) Uani 1 1 d .
C1 C 0.31879(19) 0.65240(19) 0.33093(10) 0.0660(10) Uani 1 1 d .
H1 H 0.3550 0.6324 0.3400 0.079 Uiso 1 1 calc R
C2 C 0.3258(2) 0.7063(2) 0.31018(12) 0.0843(13) Uani 1 1 d .
H2 H 0.3667 0.7223 0.3058 0.101 Uiso 1 1 calc R
C3 C 0.2734(3) 0.73622(19) 0.29610(10) 0.0804(14) Uani 1 1 d .
H3 H 0.2787 0.7717 0.2819 0.096 Uiso 1 1 calc R
C4 C 0.2136(2) 0.71353(18) 0.30319(9) 0.0708(12) Uani 1 1 d .
H4 H 0.1778 0.7341 0.2940 0.085 Uiso 1 1 calc R
C5 C 0.20505(19) 0.65992(16) 0.32410(8) 0.0545(8) Uani 1 1 d .
H5 H 0.1637 0.6452 0.3287 0.065 Uiso 1 1 calc R
C6 C 0.25760(16) 0.62811(15) 0.33815(8) 0.0464(7) Uani 1 1 d .
C7 C 0.14727(15) 0.61361(15) 0.39779(8) 0.0434(7) Uani 1 1 d .
C8 C 0.18321(16) 0.65869(16) 0.41605(9) 0.0536(8) Uani 1 1 d .
H8 H 0.2276 0.6539 0.4177 0.064 Uiso 1 1 calc R
C9 C 0.15371(18) 0.70986(17) 0.43148(10) 0.0610(9) Uani 1 1 d .
H9 H 0.1780 0.7397 0.4436 0.073 Uiso 1 1 calc R
C10 C 0.08784(17) 0.71709(17) 0.42905(9) 0.0599(9) Uani 1 1 d .
H10 H 0.0676 0.7513 0.4400 0.072 Uiso 1 1 calc R
C11 C 0.05236(17) 0.67414(18) 0.41058(10) 0.0626(10) Uani 1 1 d .
H11 H 0.0081 0.6799 0.4086 0.075 Uiso 1 1 calc R
C12 C 0.08163(15) 0.62199(17) 0.39476(8) 0.0511(8) Uani 1 1 d .
H12 H 0.0572 0.5929 0.3822 0.061 Uiso 1 1 calc R
C13 C 0.13277(14) 0.50508(14) 0.35251(8) 0.0423(7) Uani 1 1 d .
C14 C 0.13816(17) 0.50639(16) 0.31704(8) 0.0509(8) Uani 1 1 d .
H14 H 0.1718 0.5288 0.3068 0.061 Uiso 1 1 calc R
C15 C 0.09355(18) 0.47441(18) 0.29680(9) 0.0617(10) Uani 1 1 d .
H15 H 0.0965 0.4764 0.2731 0.074 Uiso 1 1 calc R
C16 C 0.04493(18) 0.43971(18) 0.31203(10) 0.0631(10) Uani 1 1 d .
H16 H 0.0154 0.4177 0.2985 0.076 Uiso 1 1 calc R
C17 C 0.03985(17) 0.43736(17) 0.34711(10) 0.0591(9) Uani 1 1 d .
H17 H 0.0071 0.4134 0.3571 0.071 Uiso 1 1 calc R
C18 C 0.08295(16) 0.47020(16) 0.36757(9) 0.0501(8) Uani 1 1 d .
H18 H 0.0788 0.4690 0.3912 0.060 Uiso 1 1 calc R
C19 C 0.19564(14) 0.44921(15) 0.42586(7) 0.0423(7) Uani 1 1 d .
C20 C 0.16986(15) 0.46180(19) 0.45841(8) 0.0538(9) Uani 1 1 d .
C21 C 0.14529(18) 0.4115(3) 0.47742(9) 0.0738(13) Uani 1 1 d .
H21 H 0.1285 0.4201 0.4990 0.089 Uiso 1 1 calc R
C22 C 0.1446(2) 0.3493(2) 0.46570(12) 0.0798(13) Uani 1 1 d .
C23 C 0.1714(2) 0.33738(19) 0.43399(11) 0.0703(11) Uani 1 1 d .
H23 H 0.1722 0.2953 0.4259 0.084 Uiso 1 1 calc R
C24 C 0.19737(17) 0.38610(16) 0.41373(8) 0.0520(8) Uani 1 1 d .
C25 C 0.16971(19) 0.5294(2) 0.47298(9) 0.0722(12) Uani 1 1 d .
H25A H 0.1366 0.5542 0.4621 0.108 Uiso 1 1 calc R
H25B H 0.2107 0.5492 0.4689 0.108 Uiso 1 1 calc R
H25C H 0.1617 0.5275 0.4971 0.108 Uiso 1 1 calc R
C26 C 0.1148(3) 0.2946(3) 0.48632(15) 0.132(2) Uani 1 1 d .
H26A H 0.0924 0.3120 0.5057 0.198 Uiso 1 1 calc R
H26B H 0.1481 0.2661 0.4941 0.198 Uiso 1 1 calc R
H26C H 0.0851 0.2712 0.4722 0.198 Uiso 1 1 calc R
C27 C 0.22583(19) 0.37018(16) 0.37946(9) 0.0613(9) Uani 1 1 d .
H27A H 0.2295 0.3243 0.3772 0.092 Uiso 1 1 calc R
H27B H 0.2677 0.3894 0.3776 0.092 Uiso 1 1 calc R
H27C H 0.1985 0.3866 0.3617 0.092 Uiso 1 1 calc R
C28 C 0.3433(2) 0.4373(3) 0.46447(10) 0.0860(14) Uani 1 1 d .
H28A H 0.3474 0.4804 0.4737 0.103 Uiso 1 1 calc R
H28B H 0.2998 0.4222 0.4687 0.103 Uiso 1 1 calc R
C29 C 0.3895(3) 0.3946(3) 0.48028(14) 0.119(2) Uani 1 1 d .
H29A H 0.3690 0.3686 0.4978 0.143 Uiso 1 1 calc R
H29B H 0.4241 0.4190 0.4907 0.143 Uiso 1 1 calc R
C30 C 0.4139(4) 0.3543(3) 0.45303(18) 0.138(3) Uani 1 1 d .
H30A H 0.4605 0.3530 0.4540 0.166 Uiso 1 1 calc R
H30B H 0.3978 0.3108 0.4557 0.166 Uiso 1 1 calc R
C31 C 0.3936(3) 0.3798(2) 0.42047(13) 0.0998(17) Uani 1 1 d .
H31A H 0.3671 0.3487 0.4084 0.120 Uiso 1 1 calc R
H31B H 0.4306 0.3902 0.4064 0.120 Uiso 1 1 calc R
C32 C 0.36815(16) 0.60194(17) 0.42631(9) 0.0550(8) Uani 1 1 d .
H32A H 0.3505 0.6417 0.4173 0.066 Uiso 1 1 calc R
H32B H 0.3488 0.5957 0.4486 0.066 Uiso 1 1 calc R
C33 C 0.4692(3) 0.6691(3) 0.47151(17) 0.130(3) Uani 1 1 d .
H33A H 0.4472 0.7093 0.4685 0.195 Uiso 1 1 calc R
H33B H 0.5145 0.6768 0.4736 0.195 Uiso 1 1 calc R
H33C H 0.4537 0.6483 0.4918 0.195 Uiso 1 1 calc R
C34 C 0.49847(19) 0.5402(2) 0.44258(11) 0.0733(11) Uani 1 1 d .
H34A H 0.4810 0.5202 0.4627 0.110 Uiso 1 1 calc R
H34B H 0.5431 0.5497 0.4462 0.110 Uiso 1 1 calc R
H34C H 0.4941 0.5116 0.4234 0.110 Uiso 1 1 calc R
C35 C 0.4893(2) 0.6543(2) 0.39458(15) 0.1058(19) Uani 1 1 d .
H35A H 0.4808 0.6277 0.3751 0.159 Uiso 1 1 calc R
H35B H 0.5350 0.6588 0.3975 0.159 Uiso 1 1 calc R
H35C H 0.4704 0.6960 0.3911 0.159 Uiso 1 1 calc R
C36 C 0.40437(18) 0.48893(18) 0.34917(9) 0.0600(9) Uani 1 1 d .
H36A H 0.4204 0.5292 0.3400 0.072 Uiso 1 1 calc R
H36B H 0.4400 0.4701 0.3617 0.072 Uiso 1 1 calc R
C37 C 0.4089(3) 0.3507(2) 0.32424(14) 0.1104(19) Uani 1 1 d .
H37A H 0.4502 0.3474 0.3350 0.166 Uiso 1 1 calc R
H37B H 0.4081 0.3240 0.3042 0.166 Uiso 1 1 calc R
H37C H 0.3761 0.3368 0.3399 0.166 Uiso 1 1 calc R
C38 C 0.4478(3) 0.4568(3) 0.27478(13) 0.1133(19) Uani 1 1 d .
H38A H 0.4384 0.4995 0.2669 0.170 Uiso 1 1 calc R
H38B H 0.4408 0.4267 0.2566 0.170 Uiso 1 1 calc R
H38C H 0.4919 0.4546 0.2821 0.170 Uiso 1 1 calc R
C39 C 0.3098(2) 0.4421(3) 0.29436(12) 0.0976(15) Uani 1 1 d .
H39A H 0.2797 0.4300 0.3119 0.146 Uiso 1 1 calc R
H39B H 0.3053 0.4136 0.2752 0.146 Uiso 1 1 calc R
H39C H 0.3013 0.4854 0.2872 0.146 Uiso 1 1 calc R

loop_
_atom_site_aniso_label
_atom_site_aniso_U_11
_atom_site_aniso_U_22
_atom_site_aniso_U_33
_atom_site_aniso_U_23
_atom_site_aniso_U_13
_atom_site_aniso_U_12
Lu 0.03790(8) 0.04390(9) 0.04017(9) -0.00038(5) 0.00041(5) 0.00260(5)
N1 0.0410(14) 0.0432(14) 0.0357(13) -0.0003(11) -0.0007(10) -0.0003(11)
N2 0.0434(14) 0.0419(14) 0.0377(13) 0.0017(10) 0.0003(11) -0.0004(11)
O 0.0671(16) 0.0638(15) 0.0520(14) 0.0085(11) -0.0020(12) 0.0168(12)
P 0.0380(4) 0.0401(4) 0.0360(4) -0.0027(3) -0.0027(3) 0.0009(3)
Si1 0.0755(7) 0.0707(7) 0.0551(6) -0.0063(5) 0.0186(5) 0.0011(6)
Si2 0.0457(5) 0.0589(6) 0.0863(8) -0.0079(5) -0.0086(5) -0.0037(5)
C1 0.065(2) 0.067(2) 0.065(2) 0.0187(19) 0.0022(19) -0.0023(19)
C2 0.098(4) 0.074(3) 0.081(3) 0.020(2) 0.009(3) -0.028(3)
C3 0.140(4) 0.049(2) 0.052(2) 0.0118(18) 0.001(3) -0.014(3)
C4 0.118(4) 0.047(2) 0.047(2) -0.0007(16) -0.009(2) 0.013(2)
C5 0.075(2) 0.0467(19) 0.0420(18) 0.0013(14) -0.0052(16) 0.0034(17)
C6 0.061(2) 0.0417(17) 0.0362(16) 0.0005(13) 0.0001(14) -0.0033(15)
C7 0.0418(17) 0.0489(18) 0.0393(16) -0.0106(13) -0.0015(13) -0.0017(14)
C8 0.0411(17) 0.055(2) 0.065(2) -0.0150(17) -0.0052(15) 0.0044(15)
C9 0.061(2) 0.054(2) 0.068(2) -0.0197(18) -0.0102(18) 0.0012(17)
C10 0.062(2) 0.056(2) 0.061(2) -0.0184(17) -0.0064(18) 0.0178(17)
C11 0.0465(19) 0.066(2) 0.076(3) -0.0201(19) -0.0130(17) 0.0169(17)
C12 0.0438(18) 0.056(2) 0.053(2) -0.0135(15) -0.0094(14) 0.0063(15)
C13 0.0409(16) 0.0414(16) 0.0446(17) -0.0051(13) -0.0065(13) 0.0058(13)
C14 0.054(2) 0.0529(19) 0.0455(18) -0.0084(15) -0.0011(15) 0.0070(16)
C15 0.068(2) 0.068(2) 0.049(2) -0.0219(17) -0.0116(17) 0.0081(19)
C16 0.058(2) 0.061(2) 0.070(2) -0.0222(19) -0.0168(19) 0.0003(18)
C17 0.050(2) 0.057(2) 0.070(2) -0.0020(18) -0.0126(17) -0.0053(16)
C18 0.0482(19) 0.0510(19) 0.0510(19) -0.0003(15) -0.0050(15) -0.0007(15)
C19 0.0390(16) 0.0536(18) 0.0343(15) 0.0071(13) -0.0024(12) 0.0009(14)
C20 0.0444(18) 0.080(2) 0.0365(17) 0.0106(16) -0.0034(13) 0.0093(17)
C21 0.057(2) 0.121(4) 0.043(2) 0.031(2) 0.0052(17) 0.016(2)
C22 0.067(3) 0.098(4) 0.074(3) 0.049(3) 0.002(2) -0.001(2)
C23 0.077(3) 0.057(2) 0.077(3) 0.026(2) -0.007(2) -0.0096(19)
C24 0.060(2) 0.0498(19) 0.0463(19) 0.0136(15) -0.0056(15) -0.0013(16)
C25 0.072(3) 0.107(3) 0.0379(19) -0.015(2) 0.0018(17) 0.020(2)
C26 0.129(5) 0.144(5) 0.124(5) 0.088(4) 0.024(4) -0.011(4)
C27 0.083(3) 0.0423(19) 0.058(2) -0.0050(16) 0.0036(19) 0.0010(18)
C28 0.085(3) 0.119(4) 0.054(2) 0.023(2) 0.001(2) 0.025(3)
C29 0.088(4) 0.182(6) 0.088(4) 0.065(4) 0.007(3) 0.027(4)
C30 0.163(6) 0.116(5) 0.135(6) 0.028(4) -0.033(5) 0.050(5)
C31 0.137(5) 0.077(3) 0.086(3) 0.008(3) -0.004(3) 0.051(3)
C32 0.0474(19) 0.057(2) 0.061(2) -0.0066(17) -0.0044(16) 0.0011(15)
C33 0.087(4) 0.119(4) 0.185(6) -0.077(4) -0.060(4) 0.015(3)
C34 0.055(2) 0.083(3) 0.082(3) 0.008(2) -0.005(2) 0.003(2)
C35 0.066(3) 0.087(3) 0.164(6) 0.037(3) 0.018(3) -0.002(3)
C36 0.059(2) 0.058(2) 0.063(2) -0.0005(17) 0.0071(17) 0.0032(17)
C37 0.157(5) 0.082(3) 0.092(4) -0.016(3) 0.031(3) 0.026(3)
C38 0.125(5) 0.130(5) 0.085(3) -0.020(3) 0.054(3) -0.017(4)
C39 0.097(4) 0.137(5) 0.058(3) -0.005(3) -0.002(2) -0.015(3)

loop_
_atom_type_symbol
_atom_type_description
_atom_type_scat_dispersion_real
_atom_type_scat_dispersion_imag
_atom_type_scat_source
C C 0.0033 0.0016 'International Tables Vol C Tables 4.2.6.8 and 6.1.1.4'
H H 0.0000 0.0000 'International Tables Vol C Tables 4.2.6.8 and 6.1.1.4'
N N 0.0061 0.0033 'International Tables Vol C Tables 4.2.6.8 and 6.1.1.4'
O O 0.0106 0.0060 'International Tables Vol C Tables 4.2.6.8 and 6.1.1.4'
Si Si 0.0817 0.0704 'International Tables Vol C Tables 4.2.6.8 and 6.1.1.4'
P P 0.1023 0.0942 'International Tables Vol C Tables 4.2.6.8 and 6.1.1.4'
Lu Lu -0.4720 5.8584 'International Tables Vol C Tables 4.2.6.8 and 6.1.1.4'

loop_
_geom_angle_atom_site_label_1
_geom_angle_atom_site_label_2
_geom_angle_atom_site_label_3
_geom_angle
N1 Lu O 86.69(9)
N1 Lu N2 64.74(9)
O Lu N2 150.14(9)
N1 Lu C32 108.35(10)
O Lu C32 95.61(11)
N2 Lu C32 101.32(10)
N1 Lu C36 138.76(11)
O Lu C36 94.54(11)
N2 Lu C36 101.31(11)
C32 Lu C36 112.51(12)
C19 N1 P 127.7(2)
C19 N1 Lu 132.15(19)
P N1 Lu 98.37(11)
C6 N2 P 126.8(2)
C6 N2 Lu 132.4(2)
P N2 Lu 97.38(11)
C28 O C31 107.8(3)
C28 O Lu 124.5(2)
C31 O Lu 127.6(2)
N1 P N2 99.43(13)
N1 P C13 112.18(14)
N2 P C13 115.34(14)
N1 P C7 115.15(14)
N2 P C7 109.68(14)
C13 P C7 105.38(14)
C36 Si1 C39 111.3(2)
C36 Si1 C38 114.1(2)
C39 Si1 C38 105.5(2)
C36 Si1 C37 109.5(2)
C39 Si1 C37 108.0(3)
C38 Si1 C37 108.3(2)
C32 Si2 C33 112.8(2)
C32 Si2 C34 111.90(18)
C33 Si2 C34 105.3(2)
C32 Si2 C35 108.9(2)
C33 Si2 C35 109.5(3)
C34 Si2 C35 108.3(2)
C2 C1 C6 120.3(4)
C3 C2 C1 121.1(4)
C4 C3 C2 119.2(4)
C3 C4 C5 121.0(4)
C6 C5 C4 120.8(4)
C5 C6 C1 117.6(3)
C5 C6 N2 125.0(3)
C1 C6 N2 117.4(3)
C12 C7 C8 119.2(3)
C12 C7 P 123.7(2)
C8 C7 P 117.1(2)
C9 C8 C7 120.5(3)
C8 C9 C10 119.9(3)
C11 C10 C9 120.1(3)
C10 C11 C12 120.6(3)
C7 C12 C11 119.6(3)
C14 C13 C18 119.4(3)
C14 C13 P 120.5(3)
C18 C13 P 120.1(2)
C15 C14 C13 120.3(3)
C16 C15 C14 119.6(3)
C17 C16 C15 120.4(3)
C16 C17 C18 120.6(4)
C17 C18 C13 119.6(3)
C24 C19 C20 119.5(3)
C24 C19 N1 119.2(3)
C20 C19 N1 121.1(3)
C21 C20 C19 119.2(4)
C21 C20 C25 119.9(4)
C19 C20 C25 120.9(3)
C22 C21 C20 122.5(4)
C21 C22 C23 117.7(4)
C21 C22 C26 122.0(5)
C23 C22 C26 120.3(5)
C22 C23 C24 122.4(4)
C23 C24 C19 118.7(3)
C23 C24 C27 120.0(3)
C19 C24 C27 121.4(3)
C29 C28 O 106.9(4)
C28 C29 C30 105.9(5)
C31 C30 C29 109.6(5)
C30 C31 O 105.8(4)
Si2 C32 Lu 123.09(17)
Si1 C36 Lu 129.80(19)

loop_
_geom_bond_atom_site_label_1
_geom_bond_atom_site_label_2
_geom_bond_distance
Lu N1 2.290(2)
Lu O 2.297(2)
Lu N2 2.308(2)
Lu C32 2.332(3)
Lu C36 2.354(3)
N1 C19 1.433(4)
N1 P 1.609(2)
N2 C6 1.413(4)
N2 P 1.618(3)
O C28 1.446(5)
O C31 1.452(5)
P C13 1.810(3)
P C7 1.815(3)
Si1 C36 1.839(4)
Si1 C39 1.876(5)
Si1 C38 1.877(4)
Si1 C37 1.878(5)
Si2 C32 1.830(3)
Si2 C33 1.868(5)
Si2 C34 1.868(4)
Si2 C35 1.871(5)
C1 C2 1.391(5)
C1 C6 1.397(5)
C2 C3 1.370(6)
C3 C4 1.358(6)
C4 C5 1.393(5)
C5 C6 1.390(5)
C7 C12 1.381(4)
C7 C8 1.395(4)
C8 C9 1.368(5)
C9 C10 1.381(5)
C10 C11 1.365(5)
C11 C12 1.389(5)
C13 C14 1.392(4)
C13 C18 1.395(5)
C14 C15 1.389(5)
C15 C16 1.377(5)
C16 C17 1.377(5)
C17 C18 1.381(5)
C19 C24 1.395(5)
C19 C20 1.405(4)
C20 C21 1.381(5)
C20 C25 1.516(5)
C21 C22 1.372(6)
C22 C23 1.381(6)
C22 C26 1.525(6)
C23 C24 1.394(5)
C24 C27 1.501(5)
C28 C29 1.447(6)
C29 C30 1.447(8)
C30 C31 1.442(7)
